data_2228293
loop_
_publ_author_name
'Zhao, Liang'
'Feng, Li-Ping'

_publ_section_title
;
 2,6-Dibromo-4-butylaniline
;
_journal_coeditor_code DN2624
_journal_issue 12
_journal_name_full 'Acta Crystallographica Section E'
_journal_page_first o3268
_journal_paper_doi 10.1107/S1600536810047410
_journal_volume 66
_journal_year 2010
_chemical_formula_iupac 'C10 H13 Br2 N'
_chemical_formula_moiety 'C10 H13 Br2 N'
_chemical_formula_sum 'C10 H13 Br2 N'
_chemical_formula_weight 307.03
_chemical_name_systematic 2,6-Dibromo-4-butylaniline
_space_group_IT_number 15
_symmetry_cell_setting monoclinic
_symmetry_space_group_name_Hall '-C 2yc'
_symmetry_space_group_name_H-M 'C 1 2/c 1'
_atom_sites_solution_hydrogens geom
_atom_sites_solution_primary direct
_atom_sites_solution_secondary difmap
_audit_creation_method SHELXL-97
_cell_angle_alpha 90.00
_cell_angle_beta 98.93(3)
_cell_angle_gamma 90.00
_cell_formula_units_Z 8
_cell_length_a 17.566(4)
_cell_length_b 4.6083(9)
_cell_length_c 29.023(6)
_cell_measurement_reflns_used 2633
_cell_measurement_temperature 298(2)
_cell_measurement_theta_max 27.48
_cell_measurement_theta_min 3.39
_cell_volume 2320.9(9)
_computing_cell_refinement 'CrystalClear (Rigaku, 2005)'
_computing_data_collection 'CrystalClear (Rigaku, 2005)'
_computing_data_reduction 'CrystalClear (Rigaku, 2005)'
_computing_molecular_graphics 'SHELXTL (Sheldrick, 2008) and PLATON (Spek, 2009)'
_computing_publication_material 'SHELXTL (Sheldrick, 2008)'
_computing_structure_refinement 'SHELXL97 (Sheldrick, 2008)'
_computing_structure_solution 'SHELXS97 (Sheldrick, 2008)'
_diffrn_ambient_temperature 298(2)
_diffrn_detector_area_resol_mean 13.6612
_diffrn_measured_fraction_theta_full 0.995
_diffrn_measured_fraction_theta_max 0.995
_diffrn_measurement_device_type 'Rigaku Mercury2'
_diffrn_measurement_method 'CCD profile fitting'
_diffrn_radiation_monochromator graphite
_diffrn_radiation_source 'fine-focus sealed tube'
_diffrn_radiation_type MoK\a
_diffrn_radiation_wavelength 0.71073
_diffrn_reflns_av_R_equivalents 0.1172
_diffrn_reflns_av_sigmaI/netI 0.1167
_diffrn_reflns_limit_h_max 22
_diffrn_reflns_limit_h_min -22
_diffrn_reflns_limit_k_max 5
_diffrn_reflns_limit_k_min -5
_diffrn_reflns_limit_l_max 37
_diffrn_reflns_limit_l_min -37
_diffrn_reflns_number 9142
_diffrn_reflns_theta_full 27.48
_diffrn_reflns_theta_max 27.48
_diffrn_reflns_theta_min 3.39
_exptl_absorpt_coefficient_mu 6.943
_exptl_absorpt_correction_T_max 1.000
_exptl_absorpt_correction_T_min 0.910
_exptl_absorpt_correction_type multi-scan
_exptl_absorpt_process_details '(CrystalClear; Rigaku, 2005)'
_exptl_crystal_colour Colourless
_exptl_crystal_density_diffrn 1.757
_exptl_crystal_density_method 'not measured'
_exptl_crystal_description block
_exptl_crystal_F_000 1200
_exptl_crystal_size_max 0.10
_exptl_crystal_size_mid 0.03
_exptl_crystal_size_min 0.03
_refine_diff_density_max 0.801
_refine_diff_density_min -0.603
_refine_ls_extinction_method none
_refine_ls_goodness_of_fit_ref 0.981
_refine_ls_hydrogen_treatment constr
_refine_ls_matrix_type full
_refine_ls_number_parameters 118
_refine_ls_number_reflns 2633
_refine_ls_number_restraints 0
_refine_ls_restrained_S_all 0.981
_refine_ls_R_factor_all 0.1430
_refine_ls_R_factor_gt 0.0685
_refine_ls_shift/su_max 0.000
_refine_ls_shift/su_mean 0.000
_refine_ls_structure_factor_coef Fsqd
_refine_ls_weighting_details 'calc w=1/[\s^2^(Fo^2^)+(0.0630P)^2^+0.0000P] where P=(Fo^2^+2Fc^2^)/3'
_refine_ls_weighting_scheme calc
_refine_ls_wR_factor_gt 0.1519
_refine_ls_wR_factor_ref 0.1872
_reflns_number_gt 1286
_reflns_number_total 2633
_reflns_threshold_expression I>2\s(I)
_cod_data_source_file dn2624.cif
_cod_data_source_block I
_cod_original_cell_volume 2320.8(8)
_cod_original_sg_symbol_H-M 'C 2/c'
_cod_database_code 2228293
_cod_database_fobs_code 2228293

loop_
_symmetry_equiv_pos_as_xyz
'x, y, z'
'-x, y, -z+1/2'
'x+1/2, y+1/2, z'
'-x+1/2, y+1/2, -z+1/2'
'-x, -y, -z'
'x, -y, z-1/2'
'-x+1/2, -y+1/2, -z'
'x+1/2, -y+1/2, z-1/2'

loop_
_atom_site_type_symbol
_atom_site_label
_atom_site_fract_x
_atom_site_fract_y
_atom_site_fract_z
_atom_site_U_iso_or_equiv
_atom_site_adp_type
_atom_site_calc_flag
_atom_site_refinement_flags
_atom_site_occupancy
_atom_site_disorder_assembly
_atom_site_disorder_group
Br Br1 0.14631(4) 0.22239(18) 0.32043(3) 0.0773(4) Uani d . 1 . .
Br Br2 0.46385(4) 0.3101(2) 0.30522(3) 0.0848(4) Uani d . 1 . .
C C3 0.3061(3) 0.2877(13) 0.31725(18) 0.0482(17) Uani d . 1 . .
C C6 0.3272(5) 0.6955(13) 0.3926(2) 0.0576(18) Uani d . 1 . .
C C2 0.2466(3) 0.3776(13) 0.3404(2) 0.0512(16) Uani d . 1 . .
C C4 0.3781(3) 0.4182(15) 0.33358(18) 0.0533(16) Uani d . 1 . .
C C5 0.3878(4) 0.6137(13) 0.36996(19) 0.0544(17) Uani d . 1 . .
H H5 0.4363 0.6931 0.3796 0.065 Uiso calc R 1 . .
C C1 0.2562(4) 0.5724(16) 0.3769(2) 0.0596(18) Uani d . 1 . .
H H1 0.2141 0.6218 0.3912 0.072 Uiso calc R 1 . .
N N1 0.2963(3) 0.1017(12) 0.28006(16) 0.0621(15) Uani d . 1 . .
H H1A 0.2513 0.0335 0.2698 0.074 Uiso calc R 1 . .
H H1B 0.3351 0.0530 0.2670 0.074 Uiso calc R 1 . .
C C8 0.3747(5) 0.7421(14) 0.4792(2) 0.076(2) Uani d . 1 . .
H H8A 0.3404 0.5851 0.4847 0.091 Uiso calc R 1 . .
H H8B 0.4235 0.6566 0.4749 0.091 Uiso calc R 1 . .
C C7 0.3402(4) 0.8986(16) 0.43391(19) 0.072(2) Uani d . 1 . .
H H7A 0.2914 0.9862 0.4380 0.086 Uiso calc R 1 . .
H H7B 0.3747 1.0530 0.4277 0.086 Uiso calc R 1 . .
C C9 0.3877(4) 0.9328(19) 0.5218(2) 0.086(2) Uani d . 1 . .
H H9A 0.4182 1.0995 0.5155 0.104 Uiso calc R 1 . .
H H9B 0.3384 1.0034 0.5282 0.104 Uiso calc R 1 . .
C C10 0.4278(5) 0.7778(17) 0.5637(2) 0.102(3) Uani d . 1 . .
H H10A 0.4352 0.9084 0.5898 0.153 Uiso calc R 1 . .
H H10B 0.4769 0.7094 0.5577 0.153 Uiso calc R 1 . .
H H10C 0.3971 0.6160 0.5707 0.153 Uiso calc R 1 . .

loop_
_atom_site_aniso_label
_atom_site_aniso_U_11
_atom_site_aniso_U_22
_atom_site_aniso_U_33
_atom_site_aniso_U_12
_atom_site_aniso_U_13
_atom_site_aniso_U_23
Br1 0.0492(5) 0.0947(7) 0.0848(6) -0.0081(4) 0.0005(4) 0.0069(4)
Br2 0.0537(6) 0.1252(9) 0.0770(6) -0.0047(4) 0.0148(4) -0.0111(4)
C3 0.046(4) 0.059(4) 0.039(3) 0.001(3) 0.004(3) 0.008(3)
C6 0.080(5) 0.046(4) 0.043(4) 0.008(4) -0.004(3) 0.005(3)
C2 0.055(4) 0.045(4) 0.052(4) -0.004(3) 0.002(3) 0.008(3)
C4 0.047(4) 0.066(5) 0.044(3) 0.001(3) -0.003(3) 0.000(3)
C5 0.058(4) 0.057(4) 0.044(4) -0.004(3) -0.004(3) 0.010(3)
C1 0.054(5) 0.076(5) 0.051(4) 0.011(4) 0.014(3) 0.017(4)
N1 0.057(3) 0.075(4) 0.049(3) -0.005(3) -0.008(2) -0.008(3)
C8 0.094(6) 0.073(5) 0.059(4) 0.018(4) 0.010(4) -0.004(4)
C7 0.099(6) 0.062(5) 0.051(4) -0.009(4) 0.002(4) 0.000(4)
C9 0.112(6) 0.091(6) 0.054(4) 0.011(5) 0.005(4) -0.014(4)
C10 0.104(7) 0.146(9) 0.050(4) 0.024(5) -0.008(4) -0.009(5)

loop_
_atom_type_symbol
_atom_type_description
_atom_type_scat_dispersion_real
_atom_type_scat_dispersion_imag
_atom_type_scat_source
C C 0.0033 0.0016 'International Tables Vol C Tables 4.2.6.8 and 6.1.1.4'
H H 0.0000 0.0000 'International Tables Vol C Tables 4.2.6.8 and 6.1.1.4'
N N 0.0061 0.0033 'International Tables Vol C Tables 4.2.6.8 and 6.1.1.4'
Br Br -0.2901 2.4595 'International Tables Vol C Tables 4.2.6.8 and 6.1.1.4'

loop_
_geom_angle_atom_site_label_1
_geom_angle_atom_site_label_2
_geom_angle_atom_site_label_3
_geom_angle_site_symmetry_1
_geom_angle_site_symmetry_3
_geom_angle
_geom_angle_publ_flag
N1 C3 C2 . . 123.7(5) ?
N1 C3 C4 . . 121.9(5) ?
C2 C3 C4 . . 114.3(5) ?
C1 C6 C5 . . 116.9(6) ?
C1 C6 C7 . . 122.2(7) ?
C5 C6 C7 . . 120.9(6) ?
C1 C2 C3 . . 123.6(6) ?
C1 C2 Br1 . . 118.3(5) ?
C3 C2 Br1 . . 118.0(5) ?
C5 C4 C3 . . 122.1(6) ?
C5 C4 Br2 . . 119.6(5) ?
C3 C4 Br2 . . 118.2(4) ?
C4 C5 C6 . . 121.9(6) ?
C4 C5 H5 . . 119.0 ?
C6 C5 H5 . . 119.0 ?
C2 C1 C6 . . 121.1(6) ?
C2 C1 H1 . . 119.4 ?
C6 C1 H1 . . 119.4 ?
C3 N1 H1A . . 120.0 ?
C3 N1 H1B . . 120.0 ?
H1A N1 H1B . . 120.0 ?
C9 C8 C7 . . 114.7(6) ?
C9 C8 H8A . . 108.6 ?
C7 C8 H8A . . 108.6 ?
C9 C8 H8B . . 108.6 ?
C7 C8 H8B . . 108.6 ?
H8A C8 H8B . . 107.6 ?
C6 C7 C8 . . 112.2(6) ?
C6 C7 H7A . . 109.2 ?
C8 C7 H7A . . 109.2 ?
C6 C7 H7B . . 109.2 ?
C8 C7 H7B . . 109.2 ?
H7A C7 H7B . . 107.9 ?
C10 C9 C8 . . 112.6(7) ?
C10 C9 H9A . . 109.1 ?
C8 C9 H9A . . 109.1 ?
C10 C9 H9B . . 109.1 ?
C8 C9 H9B . . 109.1 ?
H9A C9 H9B . . 107.8 ?
C9 C10 H10A . . 109.5 ?
C9 C10 H10B . . 109.5 ?
H10A C10 H10B . . 109.5 ?
C9 C10 H10C . . 109.5 ?
H10A C10 H10C . . 109.5 ?
H10B C10 H10C . . 109.5 ?

loop_
_geom_bond_atom_site_label_1
_geom_bond_atom_site_label_2
_geom_bond_site_symmetry_2
_geom_bond_distance
_geom_bond_publ_flag
Br1 C2 . 1.906(6) ?
Br2 C4 . 1.891(6) ?
C3 N1 . 1.368(7) ?
C3 C2 . 1.392(8) ?
C3 C4 . 1.414(8) ?
C6 C1 . 1.382(9) ?
C6 C5 . 1.387(9) ?
C6 C7 . 1.510(9) ?
C2 C1 . 1.379(8) ?
C4 C5 . 1.378(8) ?
C5 H5 . 0.9300 ?
C1 H1 . 0.9300 ?
N1 H1A . 0.8600 ?
N1 H1B . 0.8600 ?
C8 C9 . 1.504(9) ?
C8 C7 . 1.539(9) ?
C8 H8A . 0.9700 ?
C8 H8B . 0.9700 ?
C7 H7A . 0.9700 ?
C7 H7B . 0.9700 ?
C9 C10 . 1.491(10) ?
C9 H9A . 0.9700 ?
C9 H9B . 0.9700 ?
C10 H10A . 0.9600 ?
C10 H10B . 0.9600 ?
C10 H10C . 0.9600 ?

loop_
_geom_hbond_atom_site_label_D
_geom_hbond_atom_site_label_H
_geom_hbond_atom_site_label_A
_geom_hbond_site_symmetry_A
_geom_hbond_distance_DH
_geom_hbond_distance_HA
_geom_hbond_distance_DA
_geom_hbond_angle_DHA
N1 H1A N1 4_545 0.86 2.53 3.181(7) 134.0
N1 H1A Br1 . 0.86 2.68 3.095(5) 111
N1 H1B Br2 . 0.86 2.64 3.074(5) 113

loop_
_geom_torsion_atom_site_label_1
_geom_torsion_atom_site_label_2
_geom_torsion_atom_site_label_3
_geom_torsion_atom_site_label_4
_geom_torsion_site_symmetry_1
_geom_torsion_site_symmetry_2
_geom_torsion_site_symmetry_3
_geom_torsion_site_symmetry_4
_geom_torsion
_geom_torsion_publ_flag
N1 C3 C2 C1 . . . . -177.8(6) ?
C4 C3 C2 C1 . . . . -1.3(8) ?
N1 C3 C2 Br1 . . . . 2.2(8) ?
C4 C3 C2 Br1 . . . . 178.7(4) ?
N1 C3 C4 C5 . . . . 177.6(5) ?
C2 C3 C4 C5 . . . . 1.1(8) ?
N1 C3 C4 Br2 . . . . -4.1(8) ?
C2 C3 C4 Br2 . . . . 179.3(4) ?
C3 C4 C5 C6 . . . . -0.3(9) ?
Br2 C4 C5 C6 . . . . -178.6(4) ?
C1 C6 C5 C4 . . . . -0.2(9) ?
C7 C6 C5 C4 . . . . 176.9(6) ?
C3 C2 C1 C6 . . . . 0.8(10) ?
Br1 C2 C1 C6 . . . . -179.1(5) ?
C5 C6 C1 C2 . . . . 0.0(9) ?
C7 C6 C1 C2 . . . . -177.1(6) ?
C1 C6 C7 C8 . . . . 97.6(8) ?
C5 C6 C7 C8 . . . . -79.4(8) ?
C9 C8 C7 C6 . . . . -179.1(6) ?
C7 C8 C9 C10 . . . . -174.7(7) ?

loop_
_cod_related_entry_id
_cod_related_entry_database
_cod_related_entry_code
1 ChemSpider 14327501
